data_1530554
loop_
_publ_author_name
'Passmore, J.'
'Wong, C.-M.'
'Sutherland, G.W.'
'Whidden, T.K.'
'White, P.S.'

_publ_section_title
;
 The preparation of S7 Br M F6 (M=As,Sb), and the preparation and crystal
 structure of (S7 Br)4 S4 (As F6)6 containing the bromo-cycloheptasulphur
 (1+) cation
;
_journal_name_full 'Canadian Journal of Chemistry'
_journal_page_first 1209
_journal_page_last 1214
_journal_volume 63
_journal_year 1985
_chemical_formula_sum 'As6 Br4 F36 S32'
_chemical_name_systematic '(S7 Br)4 S4 (As F6)6'
_space_group_IT_number 85
_symmetry_space_group_name_Hall '-P 4a'
_symmetry_space_group_name_H-M 'P 4/n :2'
_cell_angle_alpha 90
_cell_angle_beta 90
_cell_angle_gamma 90
_cell_formula_units_Z 2
_cell_length_a 19.19
_cell_length_b 19.19
_cell_length_c 8.01
_cell_volume 2949.731
_citation_journal_id_ASTM CJCHAG
_cod_data_source_file Passmore_CJCHAG_1985_1115.cif
_cod_data_source_block As6Br4F36S32
_cod_original_cell_volume 2949.732
_cod_database_code 1530554

loop_
_symmetry_equiv_pos_as_xyz
x,y,z
-y+1/2,x,z
-x+1/2,-y+1/2,z
y,-x+1/2,z
-x,-y,-z
y-1/2,-x,-z
x-1/2,y-1/2,-z
-y,x-1/2,-z

loop_
_atom_site_label
_atom_site_type_symbol
_atom_site_fract_x
_atom_site_fract_y
_atom_site_fract_z
_atom_site_occupancy
_atom_site_U_iso_or_equiv
S2 S 0.268 0.5245 0.516 1 0.0
F11 F-1 0.176 0.77 0.39 0.75 0.0
F1 F-1 0.527 0.224 0.063 1 0.0
F8 F-1 0.25 0.25 0.39 1 0.0
S3 S 0.285 0.4255 0.519 1 0.0
F7 F-1 0.25 0.25 -0.051 1 0.0
Br1 Br-1 0.1601 0.4347 0.2568 1 0.0
F5 F-1 0.559 0.051 -0.029 1 0.0
F2 F-1 0.495 0.113 0.175 1 0.0
S4 S 0.2189 0.3849 0.718 1 0.0
As1 As+5 0.5393 0.1371 0.0103 1 0.0
S8 S 0.2359 0.6795 0.005 1 0.0
S7 S 0.0941 0.5591 0.512 1 0.0
F10 F-1 0.22 0.688 0.369 0.75 0.0
F9 F-1 0.176 0.293 0.178 1 0.0
F3 F-1 0.59 0.165 -0.168 1 0.0
F6 F-1 0.616 0.142 0.126 1 0.0
S1 S 0.1729 0.539 0.336 1 0.0
F4 F-1 0.468 0.137 -0.119 1 0.0
As2 As+5 0.25 0.25 0.168 1 0.0
S5 S 0.1692 0.4667 0.802 1 0.0
As3 As+5 0.25 0.75 0.5 1 0.0
S6 S 0.0817 0.4718 0.644 1 0.0
